data_4347373
loop_
_publ_author_name
'Gao, Xiaonan'
'Fu, Ai-Yun'
'Wang, Yao-Yu'

_publ_section_title
;
 Shape-Asymmetry Supramolecular Isomerism in Asymmetrical Ligand PCPs and
 the Expression Method of Three-Level Isomerism.
;
_journal_issue 9
_journal_name_full 'Inorganic chemistry'
_journal_page_first 4330
_journal_page_last 4334
_journal_paper_doi 10.1021/acs.inorgchem.6b00081
_journal_volume 55
_journal_year 2016
_chemical_formula_sum 'C72 H48 N30 Ni3'
_chemical_formula_weight 1509.53
_space_group_IT_number 2
_space_group_name_Hall '-P 1'
_space_group_name_H-M_alt 'P -1'
_symmetry_cell_setting triclinic
_symmetry_space_group_name_H-M 'P -1'
_atom_sites_solution_hydrogens geom
_atom_sites_solution_primary direct
_atom_sites_solution_secondary difmap
_audit_creation_method SHELXL-97
_cell_angle_alpha 73.488(5)
_cell_angle_beta 74.016(5)
_cell_angle_gamma 76.264(5)
_cell_formula_units_Z 1
_cell_length_a 9.113(2)
_cell_length_b 15.904(4)
_cell_length_c 16.014(5)
_cell_measurement_reflns_used 1449
_cell_measurement_temperature 296(2)
_cell_measurement_theta_max 23.683
_cell_measurement_theta_min 2.548
_cell_volume 2107.1(10)
_computing_cell_refinement 'Bruker SMART'
_computing_data_collection 'Bruker SMART'
_computing_data_reduction 'Bruker SAINT'
_computing_molecular_graphics 'Bruker SHELXTL'
_computing_publication_material 'Bruker SHELXTL'
_computing_structure_refinement 'SHELXL-97 (Sheldrick, 1997)'
_computing_structure_solution 'SHELXS-97 (Sheldrick, 1990)'
_diffrn_ambient_temperature 296(2)
_diffrn_measured_fraction_theta_full 0.994
_diffrn_measured_fraction_theta_max 0.994
_diffrn_measurement_device_type 'CCD area detector'
_diffrn_measurement_method 'phi and omega scans'
_diffrn_radiation_monochromator graphite
_diffrn_radiation_source 'fine-focus sealed tube'
_diffrn_radiation_type MoK\a
_diffrn_radiation_wavelength 0.71073
_diffrn_reflns_av_R_equivalents 0.0603
_diffrn_reflns_av_sigmaI/netI 0.1381
_diffrn_reflns_limit_h_max 10
_diffrn_reflns_limit_h_min -9
_diffrn_reflns_limit_k_max 18
_diffrn_reflns_limit_k_min -14
_diffrn_reflns_limit_l_max 19
_diffrn_reflns_limit_l_min -13
_diffrn_reflns_number 10716
_diffrn_reflns_theta_full 25.00
_diffrn_reflns_theta_max 25.00
_diffrn_reflns_theta_min 1.36
_exptl_absorpt_coefficient_mu 0.719
_exptl_absorpt_correction_T_max 0.8463
_exptl_absorpt_correction_T_min 0.7717
_exptl_absorpt_correction_type multi-scan
_exptl_absorpt_process_details sadabs
_exptl_crystal_colour pink
_exptl_crystal_density_diffrn 1.190
_exptl_crystal_density_method 'not measured'
_exptl_crystal_description block
_exptl_crystal_F_000 774
_exptl_crystal_size_max 0.38
_exptl_crystal_size_mid 0.32
_exptl_crystal_size_min 0.24
_platon_squeeze_details
;
;
_refine_diff_density_max 0.694
_refine_diff_density_min -0.796
_refine_diff_density_rms '0.083 ---------------------------------------------------------------------'
_refine_ls_extinction_method none
_refine_ls_goodness_of_fit_ref 1.046
_refine_ls_hydrogen_treatment mixed
_refine_ls_matrix_type full
_refine_ls_number_parameters 479
_refine_ls_number_reflns 7374
_refine_ls_number_restraints 0
_refine_ls_restrained_S_all 1.046
_refine_ls_R_factor_all 0.1195
_refine_ls_R_factor_gt 0.0635
_refine_ls_shift/su_max 0.000
_refine_ls_shift/su_mean 0.000
_refine_ls_structure_factor_coef Fsqd
_refine_ls_weighting_details 'calc w=1/[\s^2^(Fo^2^)+(0.0380P)^2^+0.0000P] where P=(Fo^2^+2Fc^2^)/3'
_refine_ls_weighting_scheme calc
_refine_ls_wR_factor_gt 0.1292
_refine_ls_wR_factor_ref 0.1394
_reflns_number_gt 3861
_reflns_number_total 7374
_reflns_threshold_expression >2sigma(I)
_cod_data_source_file ic6b00081_si_001.cif
_cod_data_source_block 2
_cod_depositor_comments
;
The following automatic conversions were performed:

data item '_symmetry_cell_setting' value 'Triclinic' was changed to
'triclinic' in accordance with the
/home/saulius/struct/COD-crude-data/automatic-downloads/DataCite-retrospective/ACS/depositions/lib/dictionaries/cif_core.dic
dictionary named 'cif_core.dic' version 2.4.2 last updated on
2011-04-26.

Automatic conversion script
Id: cif_fix_values 6909 2019-04-08 15:41:33Z antanas 
;
_cod_original_cell_volume 2107.0(10)
_cod_original_sg_symbol_H-M 'P-1   '
_cod_database_code 4347373

loop_
_symmetry_equiv_pos_as_xyz
'x, y, z'
'-x, -y, -z'

loop_
_atom_site_label
_atom_site_type_symbol
_atom_site_fract_x
_atom_site_fract_y
_atom_site_fract_z
_atom_site_U_iso_or_equiv
_atom_site_adp_type
_atom_site_occupancy
_atom_site_symmetry_multiplicity
_atom_site_calc_flag
_atom_site_refinement_flags
Ni1 Ni 0.5000 1.0000 0.5000 0.0389(3) Uani 1 2 d S
Ni2 Ni -0.5000 0.5000 0.5000 0.0420(3) Uani 1 2 d S
Ni3 Ni 0.0000 1.0000 0.0000 0.0429(3) Uani 1 2 d S
N1 N 0.7898(5) 0.8297(2) 0.4878(2) 0.0360(10) Uani 1 1 d .
N2 N 0.7191(4) 0.9176(3) 0.4729(2) 0.0343(9) Uani 1 1 d .
N3 N 0.9741(4) 0.9157(3) 0.4145(3) 0.0493(11) Uani 1 1 d .
N4 N 0.6463(5) 1.0957(2) 0.4338(2) 0.0365(10) Uani 1 1 d .
N5 N 1.3077(5) 0.6112(2) 0.4755(2) 0.0378(10) Uani 1 1 d .
N6 N 0.1807(5) 1.0179(3) 0.1352(2) 0.0426(11) Uani 1 1 d .
N7 N 0.1684(5) 0.9893(3) 0.0661(2) 0.0378(10) Uani 1 1 d .
N8 N 0.3963(5) 0.9178(3) 0.0981(3) 0.0503(12) Uani 1 1 d .
N9 N 0.1888(5) 0.9146(3) -0.0658(2) 0.0451(11) Uani 1 1 d .
N10 N 0.4612(4) 0.9964(3) 0.3742(2) 0.0385(10) Uani 1 1 d .
N11 N -0.2818(4) 0.6328(3) 0.3567(2) 0.0417(10) Uani 1 1 d .
N12 N -0.3640(4) 0.5640(2) 0.3844(2) 0.0385(10) Uani 1 1 d .
N13 N -0.3257(5) 0.6058(3) 0.2357(3) 0.0511(12) Uani 1 1 d .
N14 N -0.5462(4) 0.4478(2) 0.4017(2) 0.0390(10) Uani 1 1 d .
N15 N -0.0753(5) 0.8807(3) 0.0959(2) 0.0416(11) Uani 1 1 d .
C1 C 0.6088(6) 1.1853(4) 0.4156(3) 0.0497(14) Uani 1 1 d .
H1 H 0.5057 1.2106 0.4335 0.060 Uiso 1 1 calc R
C2 C 0.7123(8) 1.2405(4) 0.3727(4) 0.0598(16) Uani 1 1 d .
H2 H 0.6797 1.3018 0.3609 0.072 Uiso 1 1 calc R
C3 C 0.8650(8) 1.2056(4) 0.3467(4) 0.0754(19) Uani 1 1 d .
H3 H 0.9385 1.2422 0.3173 0.091 Uiso 1 1 calc R
C4 C 0.9067(7) 1.1136(4) 0.3658(4) 0.0681(18) Uani 1 1 d .
H4 H 1.0097 1.0874 0.3495 0.082 Uiso 1 1 calc R
C5 C 0.7972(6) 1.0623(3) 0.4081(3) 0.0401(13) Uani 1 1 d .
C6 C 0.8317(6) 0.9638(3) 0.4304(3) 0.0416(13) Uani 1 1 d .
C7 C 0.9379(6) 0.8331(3) 0.4521(3) 0.0388(12) Uani 1 1 d .
C8 C 1.1631(6) 0.6012(3) 0.5036(4) 0.0594(16) Uani 1 1 d .
H8 H 1.1425 0.5441 0.5318 0.071 Uiso 1 1 calc R
C9 C 1.0381(6) 0.6695(4) 0.4943(4) 0.0604(16) Uani 1 1 d .
H9 H 0.9376 0.6574 0.5137 0.073 Uiso 1 1 calc R
C10 C 1.0637(6) 0.7544(3) 0.4566(3) 0.0409(12) Uani 1 1 d .
C11 C 1.2160(6) 0.7657(3) 0.4248(3) 0.0534(15) Uani 1 1 d .
H11 H 1.2398 0.8221 0.3963 0.064 Uiso 1 1 calc R
C12 C 1.3327(6) 0.6934(4) 0.4352(3) 0.0557(15) Uani 1 1 d .
H12 H 1.4347 0.7027 0.4127 0.067 Uiso 1 1 calc R
C13 C 0.1986(7) 0.8807(4) -0.1343(3) 0.0572(16) Uani 1 1 d .
H13 H 0.1138 0.8960 -0.1605 0.069 Uiso 1 1 calc R
C14 C 0.3234(8) 0.8255(5) -0.1683(4) 0.081(2) Uani 1 1 d .
H14 H 0.3236 0.8043 -0.2168 0.097 Uiso 1 1 calc R
C15 C 0.4513(8) 0.8007(5) -0.1303(4) 0.084(2) Uani 1 1 d .
H15 H 0.5390 0.7627 -0.1522 0.101 Uiso 1 1 calc R
C16 C 0.4429(7) 0.8351(4) -0.0584(4) 0.0694(18) Uani 1 1 d .
H16 H 0.5260 0.8196 -0.0307 0.083 Uiso 1 1 calc R
C17 C 0.3149(6) 0.8909(4) -0.0282(3) 0.0463(14) Uani 1 1 d .
C18 C 0.2979(6) 0.9309(4) 0.0451(3) 0.0439(13) Uani 1 1 d .
C19 C 0.3182(6) 0.9729(3) 0.1521(3) 0.0422(13) Uani 1 1 d .
C20 C 0.5234(6) 0.9290(4) 0.3353(3) 0.0537(15) Uani 1 1 d .
H20 H 0.5978 0.8851 0.3596 0.064 Uiso 1 1 calc R
C21 C 0.4858(6) 0.9195(4) 0.2620(3) 0.0537(15) Uani 1 1 d .
H21 H 0.5344 0.8708 0.2374 0.064 Uiso 1 1 calc R
C22 C 0.3744(5) 0.9834(3) 0.2248(3) 0.0395(13) Uani 1 1 d .
C23 C 0.3150(5) 1.0552(3) 0.2617(3) 0.0472(14) Uani 1 1 d .
H23 H 0.2444 1.1011 0.2365 0.057 Uiso 1 1 calc R
C24 C 0.3573(6) 1.0609(3) 0.3352(3) 0.0489(14) Uani 1 1 d .
H24 H 0.3136 1.1104 0.3591 0.059 Uiso 1 1 calc R
C25 C -0.6369(6) 0.3887(3) 0.4133(3) 0.0476(14) Uani 1 1 d .
H25 H -0.6842 0.3631 0.4714 0.057 Uiso 1 1 calc R
C26 C -0.6644(7) 0.3637(4) 0.3450(4) 0.0628(16) Uani 1 1 d .
H26 H -0.7287 0.3224 0.3560 0.075 Uiso 1 1 calc R
C27 C -0.5928(8) 0.4022(4) 0.2581(4) 0.079(2) Uani 1 1 d .
H27 H -0.6070 0.3863 0.2097 0.094 Uiso 1 1 calc R
C28 C -0.5006(7) 0.4641(4) 0.2448(4) 0.0683(18) Uani 1 1 d .
H28 H -0.4530 0.4911 0.1873 0.082 Uiso 1 1 calc R
C29 C -0.4801(6) 0.4854(3) 0.3171(3) 0.0439(13) Uani 1 1 d .
C30 C -0.3865(6) 0.5501(3) 0.3103(3) 0.0413(13) Uani 1 1 d .
C31 C -0.2629(6) 0.6547(3) 0.2689(3) 0.0388(12) Uani 1 1 d .
C32 C -0.0735(6) 0.8572(3) 0.1826(3) 0.0460(14) Uani 1 1 d .
H32 H -0.0321 0.8921 0.2050 0.055 Uiso 1 1 calc R
C33 C -0.1307(6) 0.7832(3) 0.2410(3) 0.0462(14) Uani 1 1 d .
H33 H -0.1270 0.7695 0.3009 0.055 Uiso 1 1 calc R
C34 C -0.1924(6) 0.7307(3) 0.2102(3) 0.0416(13) Uani 1 1 d .
C35 C -0.1924(7) 0.7551(4) 0.1205(3) 0.0620(17) Uani 1 1 d .
H35 H -0.2318 0.7210 0.0962 0.074 Uiso 1 1 calc R
C36 C -0.1352(7) 0.8287(4) 0.0673(3) 0.0611(17) Uani 1 1 d .
H36 H -0.1382 0.8436 0.0072 0.073 Uiso 1 1 calc R

loop_
_atom_site_aniso_label
_atom_site_aniso_U_11
_atom_site_aniso_U_22
_atom_site_aniso_U_33
_atom_site_aniso_U_23
_atom_site_aniso_U_13
_atom_site_aniso_U_12
Ni1 0.0389(6) 0.0410(6) 0.0369(5) -0.0068(4) -0.0236(4) 0.0079(5)
Ni2 0.0355(6) 0.0308(5) 0.0460(5) 0.0089(4) -0.0125(4) 0.0022(4)
Ni3 0.0564(7) 0.0457(6) 0.0320(5) 0.0080(4) -0.0280(4) -0.0184(5)
N1 0.027(3) 0.033(2) 0.046(2) -0.0048(18) -0.0217(19) 0.009(2)
N2 0.029(3) 0.035(2) 0.040(2) -0.0049(18) -0.0202(19) 0.004(2)
N3 0.026(3) 0.035(3) 0.072(3) 0.000(2) -0.013(2) 0.011(2)
N4 0.038(3) 0.034(2) 0.037(2) -0.0058(18) -0.0214(19) 0.006(2)
N5 0.025(3) 0.026(2) 0.053(2) 0.0078(19) -0.017(2) 0.0031(19)
N6 0.052(3) 0.049(3) 0.034(2) -0.0053(19) -0.030(2) -0.004(2)
N7 0.048(3) 0.046(3) 0.0252(19) 0.0028(18) -0.0212(19) -0.016(2)
N8 0.050(3) 0.068(3) 0.044(2) -0.012(2) -0.030(2) -0.008(3)
N9 0.062(3) 0.054(3) 0.029(2) -0.0033(19) -0.024(2) -0.020(2)
N10 0.032(3) 0.048(3) 0.037(2) -0.010(2) -0.0226(19) 0.008(2)
N11 0.037(3) 0.035(2) 0.044(2) 0.0065(19) -0.011(2) -0.007(2)
N12 0.028(3) 0.032(2) 0.040(2) 0.0098(18) -0.0061(19) -0.001(2)
N13 0.063(3) 0.042(3) 0.042(2) 0.007(2) -0.015(2) -0.015(2)
N14 0.032(3) 0.022(2) 0.050(2) 0.0088(18) -0.010(2) -0.001(2)
N15 0.049(3) 0.044(3) 0.036(2) 0.0075(19) -0.021(2) -0.024(2)
C1 0.046(4) 0.045(4) 0.057(3) -0.011(3) -0.027(3) 0.009(3)
C2 0.069(5) 0.038(3) 0.070(4) -0.008(3) -0.016(3) -0.009(4)
C3 0.064(5) 0.056(4) 0.094(5) 0.005(4) -0.012(4) -0.021(4)
C4 0.045(4) 0.045(4) 0.095(5) 0.008(3) -0.016(3) 0.001(3)
C5 0.033(3) 0.038(3) 0.043(3) 0.002(2) -0.019(2) 0.003(3)
C6 0.035(3) 0.039(3) 0.045(3) -0.002(2) -0.019(2) 0.008(3)
C7 0.032(3) 0.037(3) 0.041(3) 0.000(2) -0.016(2) 0.003(3)
C8 0.035(4) 0.031(3) 0.093(4) 0.014(3) -0.017(3) 0.000(3)
C9 0.026(3) 0.044(4) 0.099(4) 0.003(3) -0.019(3) -0.002(3)
C10 0.028(3) 0.038(3) 0.050(3) -0.001(2) -0.016(2) 0.005(3)
C11 0.042(4) 0.027(3) 0.075(4) 0.006(3) -0.011(3) 0.002(3)
C12 0.027(3) 0.050(4) 0.077(4) -0.001(3) -0.013(3) 0.002(3)
C13 0.069(4) 0.074(4) 0.039(3) -0.013(3) -0.028(3) -0.014(4)
C14 0.089(6) 0.111(6) 0.062(4) -0.044(4) -0.026(4) -0.014(5)
C15 0.076(5) 0.105(6) 0.077(4) -0.048(4) -0.009(4) 0.000(4)
C16 0.059(4) 0.091(5) 0.064(4) -0.033(4) -0.024(3) 0.005(4)
C17 0.052(4) 0.054(4) 0.035(3) -0.009(2) -0.014(3) -0.012(3)
C18 0.045(4) 0.057(4) 0.032(3) -0.005(2) -0.012(2) -0.017(3)
C19 0.050(4) 0.049(3) 0.034(3) -0.008(2) -0.022(3) -0.009(3)
C20 0.052(4) 0.059(4) 0.054(3) -0.021(3) -0.036(3) 0.023(3)
C21 0.057(4) 0.059(4) 0.058(3) -0.029(3) -0.033(3) 0.009(3)
C22 0.033(3) 0.058(4) 0.032(2) -0.009(2) -0.017(2) -0.006(3)
C23 0.041(3) 0.057(4) 0.044(3) -0.009(3) -0.025(2) 0.005(3)
C24 0.052(4) 0.052(3) 0.048(3) -0.016(3) -0.030(3) 0.008(3)
C25 0.039(4) 0.035(3) 0.058(3) 0.011(3) -0.016(3) -0.007(3)
C26 0.065(4) 0.050(4) 0.078(4) -0.003(3) -0.032(4) -0.015(3)
C27 0.108(6) 0.066(5) 0.077(4) -0.016(4) -0.037(4) -0.026(4)
C28 0.095(5) 0.055(4) 0.055(4) -0.003(3) -0.017(3) -0.025(4)
C29 0.047(4) 0.031(3) 0.046(3) 0.004(2) -0.014(3) -0.007(3)
C30 0.044(4) 0.030(3) 0.045(3) 0.001(2) -0.012(3) -0.006(3)
C31 0.038(3) 0.035(3) 0.037(3) 0.005(2) -0.010(2) -0.008(3)
C32 0.059(4) 0.051(3) 0.034(3) 0.001(2) -0.024(3) -0.017(3)
C33 0.051(4) 0.051(3) 0.031(3) 0.017(2) -0.021(2) -0.015(3)
C34 0.041(3) 0.040(3) 0.041(3) 0.000(2) -0.011(2) -0.011(3)
C35 0.096(5) 0.058(4) 0.045(3) 0.005(3) -0.030(3) -0.042(4)
C36 0.100(5) 0.052(4) 0.039(3) 0.013(3) -0.029(3) -0.040(4)

loop_
_atom_type_symbol
_atom_type_description
_atom_type_scat_dispersion_real
_atom_type_scat_dispersion_imag
_atom_type_scat_source
C C 0.0033 0.0016 'International Tables Vol C Tables 4.2.6.8 and 6.1.1.4'
H H 0.0000 0.0000 'International Tables Vol C Tables 4.2.6.8 and 6.1.1.4'
N N 0.0061 0.0033 'International Tables Vol C Tables 4.2.6.8 and 6.1.1.4'
Ni Ni 0.3393 1.1124 'International Tables Vol C Tables 4.2.6.8 and 6.1.1.4'

loop_
_geom_angle_atom_site_label_1
_geom_angle_atom_site_label_2
_geom_angle_atom_site_label_3
_geom_angle
_geom_angle_site_symmetry_1
_geom_angle_site_symmetry_3
N4 Ni1 N4 180.000(1) . 2_676
N4 Ni1 N2 101.53(15) . 2_676
N4 Ni1 N2 78.47(15) 2_676 2_676
N4 Ni1 N2 78.47(15) . .
N4 Ni1 N2 101.53(15) 2_676 .
N2 Ni1 N2 180.000(1) 2_676 .
N4 Ni1 N10 90.77(14) . .
N4 Ni1 N10 89.23(14) 2_676 .
N2 Ni1 N10 90.25(13) 2_676 .
N2 Ni1 N10 89.75(13) . .
N4 Ni1 N10 89.23(14) . 2_676
N4 Ni1 N10 90.77(14) 2_676 2_676
N2 Ni1 N10 89.75(13) 2_676 2_676
N2 Ni1 N10 90.25(13) . 2_676
N10 Ni1 N10 180.000(2) . 2_676
N12 Ni2 N12 180.0(2) . 2_466
N12 Ni2 N14 78.82(16) . .
N12 Ni2 N14 101.18(16) 2_466 .
N12 Ni2 N14 101.18(16) . 2_466
N12 Ni2 N14 78.82(16) 2_466 2_466
N14 Ni2 N14 180.00(16) . 2_466
N12 Ni2 N5 87.91(14) . 1_355
N12 Ni2 N5 92.09(14) 2_466 1_355
N14 Ni2 N5 88.07(14) . 1_355
N14 Ni2 N5 91.93(14) 2_466 1_355
N12 Ni2 N5 92.09(14) . 2_666
N12 Ni2 N5 87.91(14) 2_466 2_666
N14 Ni2 N5 91.93(14) . 2_666
N14 Ni2 N5 88.07(14) 2_466 2_666
N5 Ni2 N5 180.000(1) 1_355 2_666
N7 Ni3 N7 180.0 . 2_575
N7 Ni3 N9 78.30(15) . .
N7 Ni3 N9 101.70(15) 2_575 .
N7 Ni3 N9 101.70(15) . 2_575
N7 Ni3 N9 78.30(15) 2_575 2_575
N9 Ni3 N9 180.000(1) . 2_575
N7 Ni3 N15 90.45(14) . 2_575
N7 Ni3 N15 89.55(14) 2_575 2_575
N9 Ni3 N15 91.51(15) . 2_575
N9 Ni3 N15 88.49(15) 2_575 2_575
N7 Ni3 N15 89.55(14) . .
N7 Ni3 N15 90.45(14) 2_575 .
N9 Ni3 N15 88.49(15) . .
N9 Ni3 N15 91.51(15) 2_575 .
N15 Ni3 N15 180.00(15) 2_575 .
C7 N1 N2 103.9(4) . .
C6 N2 N1 105.6(4) . .
C6 N2 Ni1 112.6(3) . .
N1 N2 Ni1 141.7(3) . .
C6 N3 C7 98.9(4) . .
C5 N4 C1 116.0(4) . .
C5 N4 Ni1 115.3(3) . .
C1 N4 Ni1 128.7(4) . .
C8 N5 C12 116.1(4) . .
C8 N5 Ni2 122.2(3) . 1_755
C12 N5 Ni2 121.6(3) . 1_755
C19 N6 N7 103.7(4) . .
C18 N7 N6 107.5(4) . .
C18 N7 Ni3 115.1(3) . .
N6 N7 Ni3 136.8(3) . .
C18 N8 C19 100.9(4) . .
C13 N9 C17 116.7(5) . .
C13 N9 Ni3 129.9(4) . .
C17 N9 Ni3 113.3(3) . .
C20 N10 C24 116.2(4) . .
C20 N10 Ni1 123.3(3) . .
C24 N10 Ni1 120.2(3) . .
C31 N11 N12 104.3(4) . .
C30 N12 N11 106.5(4) . .
C30 N12 Ni2 112.8(3) . .
N11 N12 Ni2 138.6(3) . .
C30 N13 C31 101.4(4) . .
C25 N14 C29 117.5(4) . .
C25 N14 Ni2 129.0(3) . .
C29 N14 Ni2 113.4(3) . .
C36 N15 C32 116.2(4) . .
C36 N15 Ni3 117.9(3) . .
C32 N15 Ni3 125.9(3) . .
N4 C1 C2 123.8(5) . .
N4 C1 H1 118.1 . .
C2 C1 H1 118.1 . .
C1 C2 C3 119.6(6) . .
C1 C2 H2 120.2 . .
C3 C2 H2 120.2 . .
C2 C3 C4 117.6(6) . .
C2 C3 H3 121.2 . .
C4 C3 H3 121.2 . .
C5 C4 C3 119.8(6) . .
C5 C4 H4 120.1 . .
C3 C4 H4 120.1 . .
N4 C5 C4 123.2(5) . .
N4 C5 C6 113.6(5) . .
C4 C5 C6 123.2(5) . .
N2 C6 N3 115.5(4) . .
N2 C6 C5 120.0(5) . .
N3 C6 C5 124.4(5) . .
N1 C7 N3 116.1(4) . .
N1 C7 C10 124.3(5) . .
N3 C7 C10 119.5(4) . .
N5 C8 C9 124.5(5) . .
N5 C8 H8 117.7 . .
C9 C8 H8 117.7 . .
C10 C9 C8 119.4(5) . .
C10 C9 H9 120.3 . .
C8 C9 H9 120.3 . .
C9 C10 C11 116.6(5) . .
C9 C10 C7 123.5(5) . .
C11 C10 C7 119.9(5) . .
C12 C11 C10 119.8(5) . .
C12 C11 H11 120.1 . .
C10 C11 H11 120.1 . .
N5 C12 C11 123.5(5) . .
N5 C12 H12 118.3 . .
C11 C12 H12 118.3 . .
N9 C13 C14 124.3(5) . .
N9 C13 H13 117.8 . .
C14 C13 H13 117.8 . .
C13 C14 C15 119.4(5) . .
C13 C14 H14 120.3 . .
C15 C14 H14 120.3 . .
C14 C15 C16 117.2(6) . .
C14 C15 H15 121.4 . .
C16 C15 H15 121.4 . .
C17 C16 C15 120.4(6) . .
C17 C16 H16 119.8 . .
C15 C16 H16 119.8 . .
C16 C17 N9 122.0(4) . .
C16 C17 C18 124.0(5) . .
N9 C17 C18 114.0(5) . .
N8 C18 N7 112.8(4) . .
N8 C18 C17 128.5(5) . .
N7 C18 C17 118.7(5) . .
N6 C19 N8 115.1(4) . .
N6 C19 C22 121.2(4) . .
N8 C19 C22 123.7(5) . .
N10 C20 C21 124.6(5) . .
N10 C20 H20 117.7 . .
C21 C20 H20 117.7 . .
C20 C21 C22 119.1(4) . .
C20 C21 H21 120.5 . .
C22 C21 H21 120.5 . .
C23 C22 C21 116.8(4) . .
C23 C22 C19 121.4(5) . .
C21 C22 C19 121.8(4) . .
C22 C23 C24 121.3(5) . .
C22 C23 H23 119.3 . .
C24 C23 H23 119.3 . .
N10 C24 C23 121.9(4) . .
N10 C24 H24 119.0 . .
C23 C24 H24 119.0 . .
N14 C25 C26 124.0(5) . .
N14 C25 H25 118.0 . .
C26 C25 H25 118.0 . .
C25 C26 C27 117.6(6) . .
C25 C26 H26 121.2 . .
C27 C26 H26 121.2 . .
C28 C27 C26 119.3(6) . .
C28 C27 H27 120.4 . .
C26 C27 H27 120.4 . .
C29 C28 C27 119.1(6) . .
C29 C28 H28 120.4 . .
C27 C28 H28 120.4 . .
N14 C29 C28 122.5(5) . .
N14 C29 C30 114.0(4) . .
C28 C29 C30 123.5(5) . .
N13 C30 N12 112.9(4) . .
N13 C30 C29 126.6(5) . .
N12 C30 C29 120.3(4) . .
N11 C31 N13 114.9(4) . .
N11 C31 C34 124.1(5) . .
N13 C31 C34 120.8(4) . .
N15 C32 C33 123.0(5) . .
N15 C32 H32 118.5 . .
C33 C32 H32 118.5 . .
C34 C33 C32 120.0(4) . .
C34 C33 H33 120.0 . .
C32 C33 H33 120.0 . .
C33 C34 C35 116.5(5) . .
C33 C34 C31 122.9(4) . .
C35 C34 C31 120.5(5) . .
C36 C35 C34 120.4(5) . .
C36 C35 H35 119.8 . .
C34 C35 H35 119.8 . .
N15 C36 C35 123.9(5) . .
N15 C36 H36 118.0 . .
C35 C36 H36 118.0 . .

loop_
_geom_bond_atom_site_label_1
_geom_bond_atom_site_label_2
_geom_bond_distance
_geom_bond_site_symmetry_2
Ni1 N4 2.118(4) .
Ni1 N4 2.118(4) 2_676
Ni1 N2 2.120(4) 2_676
Ni1 N2 2.120(4) .
Ni1 N10 2.157(3) .
Ni1 N10 2.157(3) 2_676
Ni2 N12 2.065(4) .
Ni2 N12 2.065(4) 2_466
Ni2 N14 2.149(4) .
Ni2 N14 2.149(4) 2_466
Ni2 N5 2.206(4) 1_355
Ni2 N5 2.206(4) 2_666
Ni3 N7 2.043(4) .
Ni3 N7 2.043(4) 2_575
Ni3 N9 2.149(4) .
Ni3 N9 2.149(4) 2_575
Ni3 N15 2.194(4) 2_575
Ni3 N15 2.194(4) .
N1 C7 1.320(6) .
N1 N2 1.377(5) .
N2 C6 1.322(6) .
N3 C6 1.339(6) .
N3 C7 1.358(6) .
N4 C5 1.345(6) .
N4 C1 1.349(6) .
N5 C8 1.302(6) .
N5 C12 1.326(6) .
N5 Ni2 2.206(4) 1_755
N6 C19 1.344(6) .
N6 N7 1.350(4) .
N7 C18 1.345(6) .
N8 C18 1.341(6) .
N8 C19 1.348(6) .
N9 C13 1.327(5) .
N9 C17 1.368(6) .
N10 C20 1.325(5) .
N10 C24 1.356(6) .
N11 C31 1.321(5) .
N11 N12 1.373(5) .
N12 C30 1.343(5) .
N13 C30 1.336(6) .
N13 C31 1.352(6) .
N14 C25 1.336(5) .
N14 C29 1.349(5) .
N15 C36 1.326(6) .
N15 C32 1.335(5) .
C1 C2 1.350(7) .
C1 H1 0.9300 .
C2 C3 1.365(7) .
C2 H2 0.9300 .
C3 C4 1.387(8) .
C3 H3 0.9300 .
C4 C5 1.350(7) .
C4 H4 0.9300 .
C5 C6 1.479(7) .
C7 C10 1.483(6) .
C8 C9 1.383(7) .
C8 H8 0.9300 .
C9 C10 1.361(7) .
C9 H9 0.9300 .
C10 C11 1.377(6) .
C11 C12 1.374(6) .
C11 H11 0.9300 .
C12 H12 0.9300 .
C13 C14 1.348(7) .
C13 H13 0.9300 .
C14 C15 1.385(8) .
C14 H14 0.9300 .
C15 C16 1.386(7) .
C15 H15 0.9300 .
C16 C17 1.350(7) .
C16 H16 0.9300 .
C17 C18 1.444(6) .
C19 C22 1.457(6) .
C20 C21 1.365(6) .
C20 H20 0.9300 .
C21 C22 1.386(6) .
C21 H21 0.9300 .
C22 C23 1.364(6) .
C23 C24 1.367(6) .
C23 H23 0.9300 .
C24 H24 0.9300 .
C25 C26 1.365(7) .
C25 H25 0.9300 .
C26 C27 1.394(7) .
C26 H26 0.9300 .
C27 C28 1.376(7) .
C27 H27 0.9300 .
C28 C29 1.365(7) .
C28 H28 0.9300 .
C29 C30 1.448(6) .
C31 C34 1.465(6) .
C32 C33 1.388(6) .
C32 H32 0.9300 .
C33 C34 1.366(6) .
C33 H33 0.9300 .
C34 C35 1.378(6) .
C35 C36 1.359(7) .
C35 H35 0.9300 .
C36 H36 0.9300 .

loop_
_geom_torsion_atom_site_label_1
_geom_torsion_atom_site_label_2
_geom_torsion_atom_site_label_3
_geom_torsion_atom_site_label_4
_geom_torsion
_geom_torsion_site_symmetry_1
C7 N1 N2 C6 -0.1(4) .
C7 N1 N2 Ni1 -176.1(4) .
N4 Ni1 N2 C6 -0.3(3) .
N4 Ni1 N2 C6 179.7(3) 2_676
N2 Ni1 N2 C6 -151(100) 2_676
N10 Ni1 N2 C6 90.6(3) .
N10 Ni1 N2 C6 -89.4(3) 2_676
N4 Ni1 N2 N1 175.6(4) .
N4 Ni1 N2 N1 -4.4(4) 2_676
N2 Ni1 N2 N1 25(100) 2_676
N10 Ni1 N2 N1 -93.6(4) .
N10 Ni1 N2 N1 86.4(4) 2_676
N4 Ni1 N4 C5 29(100) 2_676
N2 Ni1 N4 C5 179.8(3) 2_676
N2 Ni1 N4 C5 -0.2(3) .
N10 Ni1 N4 C5 -89.8(3) .
N10 Ni1 N4 C5 90.2(3) 2_676
N4 Ni1 N4 C1 -149(100) 2_676
N2 Ni1 N4 C1 1.0(4) 2_676
N2 Ni1 N4 C1 -179.0(4) .
N10 Ni1 N4 C1 91.4(4) .
N10 Ni1 N4 C1 -88.6(4) 2_676
C19 N6 N7 C18 -0.8(5) .
C19 N6 N7 Ni3 169.7(3) .
N7 Ni3 N7 C18 126(100) 2_575
N9 Ni3 N7 C18 -6.9(3) .
N9 Ni3 N7 C18 173.1(3) 2_575
N15 Ni3 N7 C18 -98.3(3) 2_575
N15 Ni3 N7 C18 81.7(3) .
N7 Ni3 N7 N6 -44(100) 2_575
N9 Ni3 N7 N6 -176.9(4) .
N9 Ni3 N7 N6 3.1(4) 2_575
N15 Ni3 N7 N6 91.7(4) 2_575
N15 Ni3 N7 N6 -88.3(4) .
N7 Ni3 N9 C13 -177.0(5) .
N7 Ni3 N9 C13 3.0(5) 2_575
N9 Ni3 N9 C13 69(75) 2_575
N15 Ni3 N9 C13 -86.8(4) 2_575
N15 Ni3 N9 C13 93.2(4) .
N7 Ni3 N9 C17 5.0(3) .
N7 Ni3 N9 C17 -175.0(3) 2_575
N9 Ni3 N9 C17 -109(75) 2_575
N15 Ni3 N9 C17 95.2(3) 2_575
N15 Ni3 N9 C17 -84.8(3) .
N4 Ni1 N10 C20 106.6(4) .
N4 Ni1 N10 C20 -73.4(4) 2_676
N2 Ni1 N10 C20 -151.8(4) 2_676
N2 Ni1 N10 C20 28.2(4) .
N10 Ni1 N10 C20 -41(100) 2_676
N4 Ni1 N10 C24 -80.0(4) .
N4 Ni1 N10 C24 100.0(4) 2_676
N2 Ni1 N10 C24 21.5(4) 2_676
N2 Ni1 N10 C24 -158.5(4) .
N10 Ni1 N10 C24 133(100) 2_676
C31 N11 N12 C30 0.4(5) .
C31 N11 N12 Ni2 -161.1(4) .
N12 Ni2 N12 C30 123(100) 2_466
N14 Ni2 N12 C30 7.3(3) .
N14 Ni2 N12 C30 -172.7(3) 2_466
N5 Ni2 N12 C30 -81.2(3) 1_355
N5 Ni2 N12 C30 98.8(3) 2_666
N12 Ni2 N12 N11 -77(100) 2_466
N14 Ni2 N12 N11 168.0(4) .
N14 Ni2 N12 N11 -12.0(4) 2_466
N5 Ni2 N12 N11 79.6(4) 1_355
N5 Ni2 N12 N11 -100.4(4) 2_666
N12 Ni2 N14 C25 179.1(4) .
N12 Ni2 N14 C25 -0.9(4) 2_466
N14 Ni2 N14 C25 35(100) 2_466
N5 Ni2 N14 C25 -92.7(4) 1_355
N5 Ni2 N14 C25 87.3(4) 2_666
N12 Ni2 N14 C29 -5.4(3) .
N12 Ni2 N14 C29 174.6(3) 2_466
N14 Ni2 N14 C29 -149(100) 2_466
N5 Ni2 N14 C29 82.8(3) 1_355
N5 Ni2 N14 C29 -97.2(3) 2_666
N7 Ni3 N15 C36 -148.9(4) .
N7 Ni3 N15 C36 31.1(4) 2_575
N9 Ni3 N15 C36 -70.6(4) .
N9 Ni3 N15 C36 109.4(4) 2_575
N15 Ni3 N15 C36 -173(100) 2_575
N7 Ni3 N15 C32 34.5(4) .
N7 Ni3 N15 C32 -145.5(4) 2_575
N9 Ni3 N15 C32 112.8(4) .
N9 Ni3 N15 C32 -67.2(4) 2_575
N15 Ni3 N15 C32 11(100) 2_575
C5 N4 C1 C2 1.2(7) .
Ni1 N4 C1 C2 180.0(4) .
N4 C1 C2 C3 -1.1(8) .
C1 C2 C3 C4 0.2(9) .
C2 C3 C4 C5 0.4(9) .
C1 N4 C5 C4 -0.5(7) .
Ni1 N4 C5 C4 -179.4(4) .
C1 N4 C5 C6 179.6(4) .
Ni1 N4 C5 C6 0.6(5) .
C3 C4 C5 N4 -0.3(9) .
C3 C4 C5 C6 179.6(5) .
N1 N2 C6 N3 0.1(5) .
Ni1 N2 C6 N3 177.4(3) .
N1 N2 C6 C5 -176.6(4) .
Ni1 N2 C6 C5 0.7(5) .
C7 N3 C6 N2 0.0(5) .
C7 N3 C6 C5 176.6(4) .
N4 C5 C6 N2 -0.9(6) .
C4 C5 C6 N2 179.1(5) .
N4 C5 C6 N3 -177.3(4) .
C4 C5 C6 N3 2.7(8) .
N2 N1 C7 N3 0.2(5) .
N2 N1 C7 C10 175.8(4) .
C6 N3 C7 N1 -0.1(5) .
C6 N3 C7 C10 -176.0(4) .
C12 N5 C8 C9 -0.4(8) .
Ni2 N5 C8 C9 176.3(4) 1_755
N5 C8 C9 C10 -2.6(9) .
C8 C9 C10 C11 3.9(8) .
C8 C9 C10 C7 -173.5(5) .
N1 C7 C10 C9 3.5(8) .
N3 C7 C10 C9 179.0(5) .
N1 C7 C10 C11 -173.8(5) .
N3 C7 C10 C11 1.7(7) .
C9 C10 C11 C12 -2.5(8) .
C7 C10 C11 C12 175.0(5) .
C8 N5 C12 C11 1.9(8) .
Ni2 N5 C12 C11 -174.8(4) 1_755
C10 C11 C12 N5 -0.5(8) .
C17 N9 C13 C14 -0.2(8) .
Ni3 N9 C13 C14 -178.1(5) .
N9 C13 C14 C15 0.5(10) .
C13 C14 C15 C16 -0.1(10) .
C14 C15 C16 C17 -0.6(10) .
C15 C16 C17 N9 1.0(9) .
C15 C16 C17 C18 -178.8(5) .
C13 N9 C17 C16 -0.6(8) .
Ni3 N9 C17 C16 177.7(4) .
C13 N9 C17 C18 179.2(4) .
Ni3 N9 C17 C18 -2.5(5) .
C19 N8 C18 N7 -0.5(5) .
C19 N8 C18 C17 179.6(5) .
N6 N7 C18 N8 0.9(6) .
Ni3 N7 C18 N8 -171.9(3) .
N6 N7 C18 C17 -179.2(4) .
Ni3 N7 C18 C17 8.0(6) .
C16 C17 C18 N8 -3.8(9) .
N9 C17 C18 N8 176.4(5) .
C16 C17 C18 N7 176.3(5) .
N9 C17 C18 N7 -3.4(7) .
N7 N6 C19 N8 0.5(6) .
N7 N6 C19 C22 -178.6(4) .
C18 N8 C19 N6 0.0(6) .
C18 N8 C19 C22 179.0(5) .
C24 N10 C20 C21 -2.3(8) .
Ni1 N10 C20 C21 171.3(4) .
N10 C20 C21 C22 -0.6(9) .
C20 C21 C22 C23 3.5(8) .
C20 C21 C22 C19 -173.9(5) .
N6 C19 C22 C23 -18.8(7) .
N8 C19 C22 C23 162.2(5) .
N6 C19 C22 C21 158.6(5) .
N8 C19 C22 C21 -20.4(8) .
C21 C22 C23 C24 -3.7(8) .
C19 C22 C23 C24 173.8(5) .
C20 N10 C24 C23 2.2(7) .
Ni1 N10 C24 C23 -171.6(4) .
C22 C23 C24 N10 0.8(8) .
C29 N14 C25 C26 1.0(7) .
Ni2 N14 C25 C26 176.3(4) .
N14 C25 C26 C27 0.2(8) .
C25 C26 C27 C28 -1.1(9) .
C26 C27 C28 C29 0.9(9) .
C25 N14 C29 C28 -1.2(7) .
Ni2 N14 C29 C28 -177.3(4) .
C25 N14 C29 C30 178.7(4) .
Ni2 N14 C29 C30 2.6(5) .
C27 C28 C29 N14 0.3(9) .
C27 C28 C29 C30 -179.6(5) .
C31 N13 C30 N12 0.5(5) .
C31 N13 C30 C29 175.0(4) .
N11 N12 C30 N13 -0.6(5) .
Ni2 N12 C30 N13 166.3(3) .
N11 N12 C30 C29 -175.5(4) .
Ni2 N12 C30 C29 -8.6(5) .
N14 C29 C30 N13 -170.2(5) .
C28 C29 C30 N13 9.7(8) .
N14 C29 C30 N12 4.0(6) .
C28 C29 C30 N12 -176.1(5) .
N12 N11 C31 N13 -0.1(5) .
N12 N11 C31 C34 174.6(4) .
C30 N13 C31 N11 -0.2(6) .
C30 N13 C31 C34 -175.1(4) .
C36 N15 C32 C33 -0.2(7) .
Ni3 N15 C32 C33 176.4(4) .
N15 C32 C33 C34 0.0(8) .
C32 C33 C34 C35 0.5(7) .
C32 C33 C34 C31 -176.3(5) .
N11 C31 C34 C33 4.0(8) .
N13 C31 C34 C33 178.5(4) .
N11 C31 C34 C35 -172.7(5) .
N13 C31 C34 C35 1.8(7) .
C33 C34 C35 C36 -0.9(8) .
C31 C34 C35 C36 176.0(5) .
C32 N15 C36 C35 -0.2(8) .
Ni3 N15 C36 C35 -177.1(5) .
C34 C35 C36 N15 0.7(10) .

loop_
_platon_squeeze_void_nr
_platon_squeeze_void_average_x
_platon_squeeze_void_average_y
_platon_squeeze_void_average_z
_platon_squeeze_void_volume
_platon_squeeze_void_count_electrons
1 -0.046 0.500 0.000 606.7 82.5
